data_4307224
loop_
_publ_author_name
'Haisheng Lin'
'Paul A. Maggard'

_publ_section_title
;
Copper(I)-Rhenate Hybrids: Syntheses, Structures, and Optical Properties
;
_journal_name_full 'Inorganic Chemistry'
_journal_page_first 1283
_journal_page_last 1290
_journal_paper_doi 10.1021/ic061767g
_journal_volume 46
_journal_year 2007
_chemical_formula_sum 'C4 H4 Cu N2 O4 Re'
_chemical_formula_weight 393.83
_space_group_IT_number 14
_symmetry_cell_setting monoclinic
_symmetry_space_group_name_Hall '-P 2yn'
_symmetry_space_group_name_H-M 'P 1 21/n 1'
_atom_sites_solution_hydrogens geom
_atom_sites_solution_primary direct
_atom_sites_solution_secondary difmap
_audit_creation_method SHELXL-97
_cell_angle_alpha 90.00
_cell_angle_beta 102.161(2)
_cell_angle_gamma 90.00
_cell_formula_units_Z 4
_cell_length_a 7.9717(11)
_cell_length_b 11.9277(17)
_cell_length_c 8.4298(12)
_cell_measurement_temperature 193(2)
_cell_volume 783.55(19)
_computing_structure_refinement 'SHELXL-97 (Sheldrick, 1997)'
_diffrn_ambient_temperature 193(2)
_diffrn_measured_fraction_theta_full 0.942
_diffrn_measured_fraction_theta_max 0.942
_diffrn_radiation_monochromator graphite
_diffrn_radiation_source 'fine-focus sealed tube'
_diffrn_radiation_type MoK\a
_diffrn_radiation_wavelength 0.71073
_diffrn_reflns_av_R_equivalents 0.0400
_diffrn_reflns_av_sigmaI/netI 0.0566
_diffrn_reflns_limit_h_max 10
_diffrn_reflns_limit_h_min -10
_diffrn_reflns_limit_k_max 15
_diffrn_reflns_limit_k_min -15
_diffrn_reflns_limit_l_max 10
_diffrn_reflns_limit_l_min -10
_diffrn_reflns_number 4688
_diffrn_reflns_theta_full 27.50
_diffrn_reflns_theta_max 27.50
_diffrn_reflns_theta_min 4.22
_exptl_absorpt_coefficient_mu 18.121
_exptl_absorpt_correction_T_max 0.2645
_exptl_absorpt_correction_T_min 0.0489
_exptl_crystal_density_diffrn 3.339
_exptl_crystal_density_method 'not measured'
_exptl_crystal_F_000 712
_exptl_crystal_size_max 0.42
_exptl_crystal_size_mid 0.11
_exptl_crystal_size_min 0.10
_refine_diff_density_max 3.662
_refine_diff_density_min -2.265
_refine_diff_density_rms 0.479
_refine_ls_extinction_coef 0.0058(10)
_refine_ls_extinction_expression Fc^*^=kFc[1+0.001xFc^2^\l^3^/sin(2\q)]^-1/4^
_refine_ls_extinction_method SHELXL
_refine_ls_goodness_of_fit_ref 1.073
_refine_ls_hydrogen_treatment mixed
_refine_ls_matrix_type full
_refine_ls_number_parameters 110
_refine_ls_number_reflns 1699
_refine_ls_number_restraints 0
_refine_ls_restrained_S_all 1.073
_refine_ls_R_factor_all 0.0569
_refine_ls_R_factor_gt 0.0556
_refine_ls_shift/su_max 0.001
_refine_ls_shift/su_mean 0.000
_refine_ls_structure_factor_coef Fsqd
_refine_ls_weighting_details 'calc w=1/[\s^2^(Fo^2^)+(0.1147P)^2^+0.0000P] where P=(Fo^2^+2Fc^2^)/3'
_refine_ls_weighting_scheme calc
_refine_ls_wR_factor_gt 0.1501
_refine_ls_wR_factor_ref 0.1521
_reflns_number_gt 1593
_reflns_number_total 1699
_reflns_threshold_expression >2sigma(I)
_cod_data_source_file ic061767gsi20060918_103329.cif
_cod_data_source_block CuReo4pyz
_cod_database_code 4307224

loop_
_symmetry_equiv_pos_as_xyz
'x, y, z'
'-x+1/2, y+1/2, -z+1/2'
'-x, -y, -z'
'x-1/2, -y-1/2, z-1/2'

loop_
_atom_site_label
_atom_site_type_symbol
_atom_site_fract_x
_atom_site_fract_y
_atom_site_fract_z
_atom_site_U_iso_or_equiv
_atom_site_adp_type
_atom_site_occupancy
_atom_site_symmetry_multiplicity
_atom_site_calc_flag
_atom_site_refinement_flags
_atom_site_disorder_assembly
_atom_site_disorder_group
Re1 Re 0.12820(4) 0.753340(18) 0.54188(3) 0.0203(3) Uani 1 1 d . . .
O1 O 0.2822(10) 0.7465(3) 0.7207(10) 0.0321(18) Uani 1 1 d . . .
O2 O 0.0120(7) 0.6274(5) 0.5146(7) 0.0304(12) Uani 1 1 d . . .
O3 O -0.0031(9) 0.8649(6) 0.5493(8) 0.0447(16) Uani 1 1 d . . .
O4 O 0.2300(11) 0.7721(6) 0.3818(9) 0.0428(16) Uani 1 1 d . . .
Cu1 Cu -0.33309(9) 1.04084(7) 0.17447(8) 0.0255(3) Uani 1 1 d . . .
N1 N -0.4357(7) 1.0169(5) 0.3595(6) 0.0202(11) Uani 1 1 d . . .
C1 C -0.3896(8) 0.9284(6) 0.4567(7) 0.0236(12) Uani 1 1 d . . .
H1 H -0.3138 0.8765 0.4286 0.028 Uiso 1 1 calc R . .
C2 C -0.5502(8) 1.0894(5) 0.4026(7) 0.0244(12) Uani 1 1 d . . .
H2 H -0.5882 1.1511 0.3374 0.029 Uiso 1 1 calc R . .
N2 N -0.1360(7) 1.0233(4) 0.0753(6) 0.0206(10) Uani 1 1 d . . .
C3 C -0.1419(8) 1.0515(5) -0.0797(8) 0.0213(11) Uani 1 1 d . . .
H3 H -0.2395 1.0868 -0.1384 0.026 Uiso 1 1 calc R . .
C4 C 0.0075(9) 0.9703(6) 0.1547(8) 0.0251(14) Uani 1 1 d . . .
H4 H 0.0155 0.9482 0.2618 0.030 Uiso 1 1 calc R . .

loop_
_atom_site_aniso_label
_atom_site_aniso_U_11
_atom_site_aniso_U_22
_atom_site_aniso_U_33
_atom_site_aniso_U_23
_atom_site_aniso_U_13
_atom_site_aniso_U_12
Re1 0.0207(3) 0.0208(3) 0.0160(3) 0.00041(6) -0.0039(2) -0.00189(6)
O1 0.029(4) 0.033(4) 0.026(4) 0.0037(14) -0.014(3) -0.0061(15)
O2 0.027(3) 0.029(3) 0.030(3) 0.003(2) -0.007(2) -0.008(2)
O3 0.041(3) 0.034(3) 0.052(4) -0.015(3) -0.005(3) 0.010(3)
O4 0.048(4) 0.055(3) 0.024(3) 0.001(3) 0.003(3) -0.022(3)
Cu1 0.0209(5) 0.0401(6) 0.0173(4) 0.0043(3) 0.0085(3) 0.0043(3)
N1 0.013(3) 0.030(3) 0.016(2) 0.000(2) 0.000(2) 0.001(2)
C1 0.023(3) 0.032(3) 0.018(3) 0.003(2) 0.009(2) 0.004(3)
C2 0.023(3) 0.030(3) 0.021(3) 0.009(2) 0.007(2) 0.007(2)
N2 0.019(2) 0.028(3) 0.015(2) 0.003(2) 0.0021(19) -0.001(2)
C3 0.018(3) 0.030(3) 0.016(3) 0.003(2) 0.001(2) 0.003(2)
C4 0.023(3) 0.039(4) 0.015(3) 0.006(2) 0.006(3) 0.008(3)

loop_
_atom_type_symbol
_atom_type_description
_atom_type_scat_dispersion_real
_atom_type_scat_dispersion_imag
_atom_type_scat_source
C C 0.0033 0.0016 'International Tables Vol C Tables 4.2.6.8 and 6.1.1.4'
H H 0.0000 0.0000 'International Tables Vol C Tables 4.2.6.8 and 6.1.1.4'
N N 0.0061 0.0033 'International Tables Vol C Tables 4.2.6.8 and 6.1.1.4'
O O 0.0106 0.0060 'International Tables Vol C Tables 4.2.6.8 and 6.1.1.4'
Cu Cu 0.3201 1.2651 'International Tables Vol C Tables 4.2.6.8 and 6.1.1.4'
Re Re -1.0185 7.2310 'International Tables Vol C Tables 4.2.6.8 and 6.1.1.4'

loop_
_geom_angle_atom_site_label_1
_geom_angle_atom_site_label_2
_geom_angle_atom_site_label_3
_geom_angle
_geom_angle_site_symmetry_1
_geom_angle_site_symmetry_3
_geom_angle_publ_flag
O3 Re1 O4 108.7(4) . . ?
O3 Re1 O1 109.5(3) . . ?
O4 Re1 O1 108.8(4) . . ?
O3 Re1 O2 111.2(4) . . ?
O4 Re1 O2 109.3(3) . . ?
O1 Re1 O2 109.4(2) . . ?
Re1 O2 Cu1 138.9(3) . 2_445 ?
N1 Cu1 N2 148.5(3) . . ?
N1 Cu1 O2 109.9(2) . 2_455 ?
N2 Cu1 O2 101.7(2) . 2_455 ?
C1 N1 C2 116.8(5) . . ?
C1 N1 Cu1 120.2(4) . . ?
C2 N1 Cu1 123.0(5) . . ?
N1 C1 C2 123.0(6) . 3_476 ?
N1 C2 C1 120.2(6) . 3_476 ?
C3 N2 C4 116.8(5) . . ?
C3 N2 Cu1 121.9(4) . . ?
C4 N2 Cu1 120.9(4) . . ?
N2 C3 C4 121.9(6) . 3_575 ?
N2 C4 C3 121.2(6) . 3_575 ?

loop_
_geom_bond_atom_site_label_1
_geom_bond_atom_site_label_2
_geom_bond_distance
_geom_bond_site_symmetry_2
_geom_bond_publ_flag
Re1 O3 1.702(7) . ?
Re1 O4 1.729(7) . ?
Re1 O1 1.734(8) . ?
Re1 O2 1.754(6) . ?
O2 Cu1 2.164(6) 2_445 ?
Cu1 N1 1.929(5) . ?
Cu1 N2 1.940(5) . ?
Cu1 O2 2.164(6) 2_455 ?
N1 C1 1.339(9) . ?
N1 C2 1.361(8) . ?
C1 C2 1.387(8) 3_476 ?
C2 C1 1.387(8) 3_476 ?
N2 C3 1.340(8) . ?
N2 C4 1.354(9) . ?
C3 C4 1.379(9) 3_575 ?
C4 C3 1.379(9) 3_575 ?
